data_4113256
loop_
_publ_author_name
'Tony K. M. Shing'
'Connie S. K. Kwong'
'Aries W. C. Cheung'
'Stanton H.-L. Kok'
'Zhifeng Yu'
'Jianmei Li'
'Christopher H. K. Cheng'

_publ_section_title
;
 Facile, Efficient, and Enantiospecific Syntheses of 1,1'-N-Linked
 Pseudodisaccharides as a New Class of Glycosidase Inhibitors
;
_journal_name_full 'Journal of the American Chemical Society'
_journal_page_first 15990
_journal_page_last 15992
_journal_paper_doi 10.1021/ja0470158
_journal_volume 126
_journal_year 2004
_chemical_formula_sum 'C26 H39 N O8'
_chemical_formula_weight 493.58
_chemical_name_systematic
; 
 ? 
;
_space_group_IT_number 20
_symmetry_cell_setting orthorhombic
_symmetry_space_group_name_Hall 'C 2c 2'
_symmetry_space_group_name_H-M 'C 2 2 21'
_atom_sites_solution_hydrogens geom
_atom_sites_solution_primary direct
_atom_sites_solution_secondary difmap
_audit_creation_method SHELXL-97
_cell_angle_alpha 90.00
_cell_angle_beta 90.00
_cell_angle_gamma 90.00
_cell_formula_units_Z 8
_cell_length_a 12.531(3)
_cell_length_b 16.867(5)
_cell_length_c 25.965(7)
_cell_measurement_temperature 293(2)
_cell_volume 5488(3)
_computing_cell_refinement 'BRUKER SMART CCD DIFFRACTOMETER'
_computing_data_collection 'BRUKER SMART CCD DIFFRACTOMETER'
_computing_data_reduction 'BRUKER SMART CCD DIFFRACTOMETER'
_computing_molecular_graphics 'SIEMENS SHELXTL'
_computing_publication_material 'SIEMENS SHELXTL'
_computing_structure_refinement 'SHELXL-97 (Sheldrick, 1997)'
_computing_structure_solution 'SHELXS-97 (Sheldrick, 1990)'
_diffrn_ambient_temperature 293(2)
_diffrn_measured_fraction_theta_full 0.995
_diffrn_measured_fraction_theta_max 0.995
_diffrn_measurement_device_type 'BRUKER SMART CCD DIFFRACTOMETER'
_diffrn_measurement_method 'OMEGA SCAN'
_diffrn_radiation_monochromator graphite
_diffrn_radiation_source 'fine-focus sealed tube'
_diffrn_radiation_type MoK\a
_diffrn_radiation_wavelength 0.71073
_diffrn_reflns_av_R_equivalents 0.0292
_diffrn_reflns_av_sigmaI/netI 0.0301
_diffrn_reflns_limit_h_max 16
_diffrn_reflns_limit_h_min -12
_diffrn_reflns_limit_k_max 22
_diffrn_reflns_limit_k_min -22
_diffrn_reflns_limit_l_max 27
_diffrn_reflns_limit_l_min -34
_diffrn_reflns_number 18460
_diffrn_reflns_theta_full 28.10
_diffrn_reflns_theta_max 28.10
_diffrn_reflns_theta_min 1.57
_exptl_absorpt_coefficient_mu 0.088
_exptl_absorpt_correction_T_max 0.9826
_exptl_absorpt_correction_T_min 0.9574
_exptl_absorpt_correction_type SADABS
_exptl_crystal_colour COLOURLESS
_exptl_crystal_density_diffrn 1.195
_exptl_crystal_description PRISM
_exptl_crystal_F_000 2128
_exptl_crystal_size_max 0.50
_exptl_crystal_size_mid 0.30
_exptl_crystal_size_min 0.20
_refine_diff_density_max 0.314
_refine_diff_density_min -0.249
_refine_diff_density_rms 0.037
_refine_ls_abs_structure_details 'Flack H D (1983), Acta Cryst. A39, 876-881'
_refine_ls_abs_structure_Flack 0.3(9)
_refine_ls_extinction_method none
_refine_ls_goodness_of_fit_ref 1.026
_refine_ls_hydrogen_treatment mixed
_refine_ls_matrix_type full
_refine_ls_number_parameters 325
_refine_ls_number_reflns 6653
_refine_ls_number_restraints 0
_refine_ls_restrained_S_all 1.026
_refine_ls_R_factor_all 0.0751
_refine_ls_R_factor_gt 0.0525
_refine_ls_shift/su_max 0.001
_refine_ls_shift/su_mean 0.000
_refine_ls_structure_factor_coef Fsqd
_refine_ls_weighting_details 'calc w=1/[\s^2^(Fo^2^)+(0.0779P)^2^+1.0619P] where P=(Fo^2^+2Fc^2^)/3'
_refine_ls_weighting_scheme calc
_refine_ls_wR_factor_gt 0.1308
_refine_ls_wR_factor_ref 0.1439
_reflns_number_gt 4911
_reflns_number_total 6653
_reflns_threshold_expression >2sigma(I)
_cod_data_source_file ja0470158si20040520_095637.cif
_cod_data_source_block asto45
_cod_database_code 4113256

loop_
_symmetry_equiv_pos_as_xyz
'x, y, z'
'-x, -y, z+1/2'
'-x, y, -z+1/2'
'x, -y, -z'
'x+1/2, y+1/2, z'
'-x+1/2, -y+1/2, z+1/2'
'-x+1/2, y+1/2, -z+1/2'
'x+1/2, -y+1/2, -z'

loop_
_atom_site_label
_atom_site_type_symbol
_atom_site_fract_x
_atom_site_fract_y
_atom_site_fract_z
_atom_site_U_iso_or_equiv
_atom_site_adp_type
_atom_site_occupancy
_atom_site_symmetry_multiplicity
_atom_site_calc_flag
_atom_site_refinement_flags
_atom_site_disorder_assembly
_atom_site_disorder_group
N1 N 0.27944(14) 0.37388(10) 0.59528(6) 0.0437(4) Uani 1 1 d . . .
H1A H 0.2977 0.4229 0.5925 0.052 Uiso 1 1 calc R . .
O1 O 0.2758(3) 0.5339(2) 0.78476(12) 0.0567(8) Uani 0.50 1 d P A 1
O1' O 0.3295(4) 0.5569(3) 0.75587(18) 0.0892(13) Uani 0.50 1 d P A 2
O2 O 0.17323(13) 0.55865(9) 0.70889(5) 0.0513(4) Uani 1 1 d . A .
O3 O -0.00143(11) 0.44915(9) 0.65892(6) 0.0531(4) Uani 1 1 d . A .
O4 O 0.05528(13) 0.33453(9) 0.61887(6) 0.0560(4) Uani 1 1 d . A .
O5 O 0.44805(15) 0.47307(9) 0.41473(6) 0.0603(4) Uani 1 1 d . . .
O6 O 0.55274(13) 0.38786(9) 0.46419(6) 0.0579(4) Uani 1 1 d . . .
O7 O 0.40895(13) 0.22976(10) 0.59370(7) 0.0625(5) Uani 1 1 d . . .
O8 O 0.55627(16) 0.25452(13) 0.54300(8) 0.0860(7) Uani 1 1 d . . .
C1 C 0.3360(3) 0.4792(2) 0.75682(12) 0.0861(9) Uani 1 1 d . . .
H1B H 0.3654 0.4402 0.7803 0.103 Uiso 1 1 calc R A 1
H1C H 0.3951 0.5065 0.7405 0.103 Uiso 1 1 calc R A 1
C2 C 0.27192(19) 0.43764(15) 0.71646(8) 0.0532(5) Uani 1 1 d . A .
C3 C 0.16102(17) 0.47402(12) 0.71154(7) 0.0426(4) Uani 1 1 d . . .
H3A H 0.1166 0.4592 0.7411 0.051 Uiso 1 1 calc R A .
C4 C 0.2225(2) 0.59300(15) 0.75349(9) 0.0592(6) Uani 1 1 d . . .
C5 C 0.1438(3) 0.6065(3) 0.79497(14) 0.132(2) Uani 1 1 d . A .
H5A H 0.0817 0.6319 0.7809 0.197 Uiso 1 1 calc R . .
H5B H 0.1748 0.6398 0.8210 0.197 Uiso 1 1 calc R . .
H5C H 0.1239 0.5566 0.8099 0.197 Uiso 1 1 calc R . .
C6 C 0.2734(4) 0.6686(2) 0.73659(13) 0.1236(17) Uani 1 1 d . A .
H6A H 0.2193 0.7082 0.7316 0.185 Uiso 1 1 calc R . .
H6B H 0.3108 0.6601 0.7048 0.185 Uiso 1 1 calc R . .
H6C H 0.3227 0.6862 0.7625 0.185 Uiso 1 1 calc R . .
C7 C 0.30912(19) 0.37912(15) 0.68748(9) 0.0565(6) Uani 1 1 d . . .
H7A H 0.3780 0.3612 0.6939 0.068 Uiso 1 1 calc R A .
C8 C 0.24712(17) 0.33982(13) 0.64495(8) 0.0464(5) Uani 1 1 d . A .
H8A H 0.2604 0.2826 0.6451 0.056 Uiso 1 1 calc R . .
C9 C 0.13042(17) 0.35641(11) 0.65695(8) 0.0447(5) Uani 1 1 d . . .
H9A H 0.1116 0.3304 0.6894 0.054 Uiso 1 1 calc R A .
C10 C 0.11221(15) 0.44482(11) 0.66240(7) 0.0386(4) Uani 1 1 d . A .
H10A H 0.1444 0.4726 0.6331 0.046 Uiso 1 1 calc R . .
C11 C -0.03345(19) 0.38860(15) 0.62279(11) 0.0668(7) Uani 1 1 d . . .
C12 C -0.0513(4) 0.4238(2) 0.56967(14) 0.1098(13) Uani 1 1 d . A .
H12A H 0.0129 0.4495 0.5583 0.165 Uiso 1 1 calc R . .
H12B H -0.1082 0.4617 0.5712 0.165 Uiso 1 1 calc R . .
H12C H -0.0697 0.3823 0.5460 0.165 Uiso 1 1 calc R . .
C13 C -0.1288(3) 0.3464(2) 0.6452(2) 0.137(2) Uani 1 1 d . A .
H13A H -0.1111 0.3265 0.6788 0.206 Uiso 1 1 calc R . .
H13B H -0.1486 0.3032 0.6232 0.206 Uiso 1 1 calc R . .
H13C H -0.1874 0.3829 0.6480 0.206 Uiso 1 1 calc R . .
C14 C 0.3545(2) 0.42660(15) 0.42123(9) 0.0598(6) Uani 1 1 d . . .
H14A H 0.3449 0.3930 0.3913 0.072 Uiso 1 1 calc R . .
H14B H 0.2930 0.4614 0.4236 0.072 Uiso 1 1 calc R . .
C15 C 0.36006(18) 0.37573(12) 0.46875(8) 0.0460(5) Uani 1 1 d . . .
C16 C 0.46692(19) 0.33403(12) 0.47524(8) 0.0508(5) Uani 1 1 d . . .
H16A H 0.4710 0.2873 0.4529 0.061 Uiso 1 1 calc R . .
C17 C 0.5447(2) 0.42868(13) 0.41613(9) 0.0577(6) Uani 1 1 d . . .
C18 C 0.5543(3) 0.37167(17) 0.37078(11) 0.0856(10) Uani 1 1 d . . .
H18A H 0.4958 0.3349 0.3715 0.128 Uiso 1 1 calc R . .
H18B H 0.6204 0.3431 0.3732 0.128 Uiso 1 1 calc R . .
H18C H 0.5527 0.4011 0.3391 0.128 Uiso 1 1 calc R . .
C19 C 0.6337(3) 0.48887(18) 0.41737(12) 0.0798(8) Uani 1 1 d . . .
H19A H 0.6241 0.5235 0.4463 0.120 Uiso 1 1 calc R . .
H19B H 0.6328 0.5194 0.3862 0.120 Uiso 1 1 calc R . .
H19C H 0.7010 0.4620 0.4204 0.120 Uiso 1 1 calc R . .
C20 C 0.27994(18) 0.37066(13) 0.50226(9) 0.0477(5) Uani 1 1 d . . .
H20A H 0.2190 0.4002 0.4952 0.057 Uiso 1 1 calc R . .
C21 C 0.27926(16) 0.32107(11) 0.55091(7) 0.0417(4) Uani 1 1 d . . .
H21A H 0.2140 0.2891 0.5516 0.050 Uiso 1 1 calc R . .
C22 C 0.37566(19) 0.26572(12) 0.54688(8) 0.0493(5) Uani 1 1 d . . .
H22A H 0.3605 0.2243 0.5215 0.059 Uiso 1 1 calc R . .
C23 C 0.47506(17) 0.31009(13) 0.53098(9) 0.0503(5) Uani 1 1 d . . .
H23A H 0.4834 0.3574 0.5525 0.060 Uiso 1 1 calc R . .
C24 C 0.5235(3) 0.21823(19) 0.59058(13) 0.0849(11) Uani 1 1 d . . .
C25 C 0.5722(3) 0.2598(3) 0.63567(16) 0.1269(17) Uani 1 1 d . . .
H25A H 0.5533 0.3149 0.6347 0.190 Uiso 1 1 calc R . .
H25B H 0.6484 0.2545 0.6342 0.190 Uiso 1 1 calc R . .
H25C H 0.5462 0.2365 0.6670 0.190 Uiso 1 1 calc R . .
C26 C 0.5470(4) 0.1310(2) 0.58776(16) 0.139(2) Uani 1 1 d . . .
H26A H 0.5135 0.1089 0.5578 0.209 Uiso 1 1 calc R . .
H26B H 0.5199 0.1053 0.6180 0.209 Uiso 1 1 calc R . .
H26C H 0.6228 0.1231 0.5857 0.209 Uiso 1 1 calc R . .

loop_
_atom_site_aniso_label
_atom_site_aniso_U_11
_atom_site_aniso_U_22
_atom_site_aniso_U_33
_atom_site_aniso_U_23
_atom_site_aniso_U_13
_atom_site_aniso_U_12
N1 0.0519(10) 0.0375(8) 0.0418(9) 0.0019(7) 0.0099(8) 0.0073(8)
O1 0.068(2) 0.070(2) 0.0324(15) -0.0065(15) -0.0042(15) 0.0027(17)
O1' 0.069(3) 0.126(4) 0.073(3) -0.031(3) -0.011(2) -0.025(3)
O2 0.0691(10) 0.0456(8) 0.0393(8) -0.0049(6) -0.0045(7) -0.0022(7)
O3 0.0414(8) 0.0529(8) 0.0652(10) -0.0178(7) 0.0014(7) 0.0044(7)
O4 0.0537(9) 0.0441(8) 0.0703(10) -0.0144(7) 0.0059(8) -0.0057(7)
O5 0.0795(11) 0.0476(8) 0.0537(9) 0.0153(7) 0.0079(8) 0.0002(8)
O6 0.0566(9) 0.0607(9) 0.0564(9) 0.0219(8) 0.0171(7) 0.0026(8)
O7 0.0686(10) 0.0598(9) 0.0591(10) 0.0288(8) 0.0271(8) 0.0253(8)
O8 0.0742(11) 0.1003(14) 0.0834(13) 0.0549(12) 0.0442(11) 0.0480(11)
C1 0.0688(18) 0.116(3) 0.0739(19) -0.0318(19) -0.0274(15) 0.0172(19)
C2 0.0533(12) 0.0689(14) 0.0374(11) 0.0021(10) -0.0030(9) 0.0113(11)
C3 0.0488(11) 0.0469(10) 0.0321(9) -0.0012(8) 0.0056(8) 0.0039(9)
C4 0.0718(16) 0.0621(13) 0.0437(12) -0.0090(11) -0.0001(11) -0.0165(13)
C5 0.152(4) 0.170(4) 0.073(2) -0.068(3) 0.051(2) -0.094(3)
C6 0.190(4) 0.114(3) 0.066(2) -0.0162(19) 0.016(2) -0.095(3)
C7 0.0503(13) 0.0714(15) 0.0478(12) 0.0074(11) -0.0003(10) 0.0255(11)
C8 0.0544(12) 0.0415(10) 0.0432(11) 0.0064(9) 0.0084(9) 0.0141(9)
C9 0.0521(12) 0.0370(10) 0.0448(11) 0.0045(8) 0.0122(9) 0.0009(8)
C10 0.0389(10) 0.0387(9) 0.0382(10) -0.0004(8) 0.0060(8) 0.0060(8)
C11 0.0512(14) 0.0609(14) 0.0881(19) -0.0266(14) -0.0013(13) -0.0040(11)
C12 0.134(3) 0.102(2) 0.093(2) -0.033(2) -0.049(2) 0.023(2)
C13 0.0616(18) 0.110(3) 0.241(6) -0.071(3) 0.050(3) -0.0378(19)
C14 0.0739(16) 0.0610(14) 0.0444(12) 0.0117(11) -0.0027(11) -0.0023(13)
C15 0.0620(13) 0.0403(10) 0.0357(10) 0.0007(8) -0.0007(9) -0.0042(10)
C16 0.0666(14) 0.0403(10) 0.0454(11) 0.0078(9) 0.0199(10) 0.0054(10)
C17 0.0739(16) 0.0500(12) 0.0493(13) 0.0124(10) 0.0206(11) 0.0001(12)
C18 0.132(3) 0.0649(15) 0.0598(16) 0.0066(13) 0.0421(18) 0.0027(18)
C19 0.0824(19) 0.0757(18) 0.0813(19) 0.0255(16) 0.0180(15) -0.0126(16)
C20 0.0475(11) 0.0510(11) 0.0446(11) 0.0019(9) -0.0054(9) 0.0006(10)
C21 0.0426(10) 0.0435(10) 0.0391(10) 0.0019(9) 0.0042(8) -0.0043(9)
C22 0.0700(14) 0.0352(9) 0.0426(11) 0.0055(9) 0.0201(10) 0.0057(10)
C23 0.0473(12) 0.0512(11) 0.0522(12) 0.0164(10) 0.0154(10) 0.0145(10)
C24 0.081(2) 0.093(2) 0.081(2) 0.0468(17) 0.0401(17) 0.0470(17)
C25 0.075(2) 0.210(5) 0.096(3) 0.061(3) 0.010(2) 0.011(3)
C26 0.165(4) 0.116(3) 0.136(3) 0.083(3) 0.098(3) 0.101(3)

loop_
_atom_type_symbol
_atom_type_description
_atom_type_scat_dispersion_real
_atom_type_scat_dispersion_imag
_atom_type_scat_source
C C 0.0033 0.0016 'International Tables Vol C Tables 4.2.6.8 and 6.1.1.4'
H H 0.0000 0.0000 'International Tables Vol C Tables 4.2.6.8 and 6.1.1.4'
N N 0.0061 0.0033 'International Tables Vol C Tables 4.2.6.8 and 6.1.1.4'
O O 0.0106 0.0060 'International Tables Vol C Tables 4.2.6.8 and 6.1.1.4'

loop_
_geom_angle_atom_site_label_1
_geom_angle_atom_site_label_2
_geom_angle_atom_site_label_3
_geom_angle
C21 N1 C8 117.06(16)
C1 O1 C4 114.4(3)
C1 O1' C4 118.0(4)
C4 O2 C3 114.10(17)
C10 O3 C11 106.38(16)
C9 O4 C11 107.40(16)
C14 O5 C17 114.13(17)
C17 O6 C16 115.23(18)
C22 O7 C24 107.45(18)
C23 O8 C24 105.38(17)
O1' C1 O1 46.9(3)
O1' C1 C2 114.9(3)
O1 C1 C2 112.6(3)
C7 C2 C1 123.9(2)
C7 C2 C3 124.9(2)
C1 C2 C3 111.1(2)
O2 C3 C10 109.22(16)
O2 C3 C2 107.86(18)
C10 C3 C2 108.13(16)
O2 C4 O1 111.9(2)
O2 C4 O1' 105.0(2)
O1 C4 O1' 43.3(2)
O2 C4 C5 111.3(2)
O1 C4 C5 90.3(3)
O1' C4 C5 129.8(3)
O2 C4 C6 107.0(2)
O1 C4 C6 123.8(3)
O1' C4 C6 88.7(3)
C5 C4 C6 111.5(3)
C2 C7 C8 124.3(2)
N1 C8 C7 109.26(18)
N1 C8 C9 111.90(17)
C7 C8 C9 105.37(17)
O4 C9 C10 102.82(16)
O4 C9 C8 116.67(17)
C10 C9 C8 110.18(17)
O3 C10 C3 116.36(16)
O3 C10 C9 101.21(17)
C3 C10 C9 109.97(17)
O4 C11 O3 106.20(18)
O4 C11 C13 109.9(3)
O3 C11 C13 107.6(2)
O4 C11 C12 107.3(2)
O3 C11 C12 110.8(2)
C13 C11 C12 114.8(3)
O5 C14 C15 111.94(19)
C20 C15 C14 122.5(2)
C20 C15 C16 124.15(19)
C14 C15 C16 113.29(19)
O6 C16 C23 108.1(2)
O6 C16 C15 110.15(16)
C23 C16 C15 106.85(16)
O5 C17 O6 109.62(17)
O5 C17 C19 106.0(2)
O6 C17 C19 104.7(2)
O5 C17 C18 112.2(2)
O6 C17 C18 111.40(19)
C19 C17 C18 112.5(2)
C15 C20 C21 125.8(2)
N1 C21 C20 108.78(16)
N1 C21 C22 115.22(18)
C20 C21 C22 105.98(16)
O7 C22 C23 101.73(19)
O7 C22 C21 115.69(16)
C23 C22 C21 111.55(16)
O8 C23 C16 115.93(18)
O8 C23 C22 101.77(17)
C16 C23 C22 109.9(2)
O8 C24 O7 105.9(2)
O8 C24 C25 110.9(3)
O7 C24 C25 107.3(3)
O8 C24 C26 108.6(3)
O7 C24 C26 109.2(3)
C25 C24 C26 114.6(4)

loop_
_geom_bond_atom_site_label_1
_geom_bond_atom_site_label_2
_geom_bond_distance
N1 C21 1.456(3)
N1 C8 1.469(3)
O1 C1 1.394(5)
O1 C4 1.449(4)
O1' C1 1.312(6)
O1' C4 1.474(6)
O2 C4 1.435(3)
O2 C3 1.437(2)
O3 C10 1.429(2)
O3 C11 1.444(3)
O4 C9 1.414(3)
O4 C11 1.442(3)
O5 C14 1.421(3)
O5 C17 1.424(3)
O6 C17 1.429(3)
O6 C16 1.436(3)
O7 C22 1.421(3)
O7 C24 1.450(3)
O8 C23 1.418(3)
O8 C24 1.439(3)
C1 C2 1.495(4)
C2 C7 1.326(3)
C2 C3 1.524(3)
C3 C10 1.498(3)
C4 C5 1.478(4)
C4 C6 1.492(4)
C7 C8 1.504(3)
C8 C9 1.521(3)
C9 C10 1.515(3)
C11 C13 1.508(4)
C11 C12 1.518(5)
C14 C15 1.504(3)
C15 C20 1.331(3)
C15 C16 1.522(3)
C16 C23 1.506(3)
C17 C19 1.509(4)
C17 C18 1.525(4)
C20 C21 1.515(3)
C21 C22 1.530(3)
C22 C23 1.511(3)
C24 C25 1.495(6)
C24 C26 1.503(5)
